data_7709694
loop_
_publ_author_name
'Hylland, Knut T.'
'Schmidtke, Inga L.'
'Wragg, David S.'
'Nova, Ainara'
'Tilset, Mats'

_publ_section_title
;
 Synthesis of substituted (N,C) and (N,C,C) Au(iii) complexes: the
 influence of sterics and electronics on cyclometalation reactions
;
_journal_name_full 'Dalton Transactions'
_journal_paper_doi 10.1039/D2DT00371F
_journal_year 2022
_chemical_formula_moiety 'C16 H7 Au F9 N O4'
_chemical_formula_sum 'C16 H7 Au F9 N O4'
_chemical_formula_weight 645.19
_space_group_crystal_system monoclinic
_space_group_IT_number 14
_space_group_name_Hall '-P 2ybc'
_space_group_name_H-M_alt 'P 1 21/c 1'
_atom_sites_solution_hydrogens geom
_audit_creation_date 2021-05-21
_audit_creation_method
;
Olex2 1.3
(compiled 2020.11.12 svn.r5f609507 for OlexSys, GUI svn.r6272)
;
_audit_update_record
;
2021-05-21 deposited with the CCDC.	2022-03-04 downloaded from the CCDC.
;
_cell_angle_alpha 90
_cell_angle_beta 100.171(2)
_cell_angle_gamma 90
_cell_formula_units_Z 4
_cell_length_a 7.9194(7)
_cell_length_b 22.7352(19)
_cell_length_c 9.8659(8)
_cell_measurement_reflns_used 9947
_cell_measurement_temperature 100.0
_cell_measurement_theta_max 33.35
_cell_measurement_theta_min 2.28
_cell_volume 1748.4(3)
_computing_cell_refinement 'SAINT V8.40A (Bruker, 2019)'
_computing_data_reduction 'SAINT V8.40A (Bruker, 2019)'
_computing_molecular_graphics 'Olex2 1.3 (Dolomanov et al., 2009)'
_computing_publication_material 'Olex2 1.3 (Dolomanov et al., 2009)'
_computing_structure_refinement 'SHELXL 2018/3 (Sheldrick, 2015)'
_computing_structure_solution 'SHELXT 2014/5 (Sheldrick, 2014)'
_diffrn_ambient_temperature 100.0
_diffrn_detector 'Bruker Photon 100 area detector'
_diffrn_detector_area_resol_mean 10.42
_diffrn_detector_type 'CMOS area detector'
_diffrn_measured_fraction_theta_full 0.999
_diffrn_measured_fraction_theta_max 0.944
_diffrn_measurement_device 'three-circle diffractometer'
_diffrn_measurement_device_type 'Bruker D8 Venture'
_diffrn_measurement_method '\w and \f shutterless scans'
_diffrn_radiation_monochromator 'mirror optics'
_diffrn_radiation_probe x-ray
_diffrn_radiation_type MoK\a
_diffrn_radiation_wavelength 0.71073
_diffrn_reflns_av_R_equivalents 0.0311
_diffrn_reflns_av_unetI/netI 0.0219
_diffrn_reflns_Laue_measured_fraction_full 0.999
_diffrn_reflns_Laue_measured_fraction_max 0.944
_diffrn_reflns_limit_h_max 12
_diffrn_reflns_limit_h_min -12
_diffrn_reflns_limit_k_max 34
_diffrn_reflns_limit_k_min -34
_diffrn_reflns_limit_l_max 15
_diffrn_reflns_limit_l_min -14
_diffrn_reflns_number 39659
_diffrn_reflns_point_group_measured_fraction_full 0.999
_diffrn_reflns_point_group_measured_fraction_max 0.944
_diffrn_reflns_theta_full 25.242
_diffrn_reflns_theta_max 33.384
_diffrn_reflns_theta_min 2.281
_diffrn_source 'microfocus sealed X-ray tube'
_diffrn_source_current 1.0
_diffrn_source_power 0.05
_diffrn_source_type 'Incoatec I\ms'
_diffrn_source_voltage 50.0
_diffrn_standards_number 0
_exptl_absorpt_coefficient_mu 8.534
_exptl_absorpt_correction_T_max 0.7461
_exptl_absorpt_correction_T_min 0.3299
_exptl_absorpt_correction_type multi-scan
_exptl_absorpt_process_details
;
SADABS-2016/2 (Bruker,2016/2) was used for absorption correction.
wR2(int) was 0.1160 before and 0.0465 after correction.
The Ratio of minimum to maximum transmission is 0.4099.
The \l/2 correction factor is Not present.
;
_exptl_crystal_colour colourless
_exptl_crystal_colour_primary colourless
_exptl_crystal_density_diffrn 2.451
_exptl_crystal_description needle
_exptl_crystal_F_000 1208
_exptl_crystal_size_max 1.3
_exptl_crystal_size_mid 0.1
_exptl_crystal_size_min 0.1
_refine_diff_density_max 1.615
_refine_diff_density_min -1.458
_refine_diff_density_rms 0.152
_refine_ls_extinction_method none
_refine_ls_goodness_of_fit_ref 1.124
_refine_ls_hydrogen_treatment constr
_refine_ls_matrix_type full
_refine_ls_number_parameters 280
_refine_ls_number_reflns 6415
_refine_ls_number_restraints 0
_refine_ls_restrained_S_all 1.124
_refine_ls_R_factor_all 0.0285
_refine_ls_R_factor_gt 0.0231
_refine_ls_shift/su_max 0.003
_refine_ls_shift/su_mean 0.000
_refine_ls_structure_factor_coef Fsqd
_refine_ls_weighting_details 'w=1/[\s^2^(Fo^2^)+(0.0154P)^2^+4.6906P] where P=(Fo^2^+2Fc^2^)/3'
_refine_ls_weighting_scheme calc
_refine_ls_wR_factor_gt 0.0489
_refine_ls_wR_factor_ref 0.0502
_reflns_Friedel_coverage 0.000
_reflns_number_gt 5833
_reflns_number_total 6415
_reflns_threshold_expression 'I > 2\s(I)'
_cod_data_source_file d2dt00371f2.cif
_cod_data_source_block ilma64_final
_cod_database_code 7709694
_shelx_shelxl_version_number 2018/3
_shelx_space_group_comment
;
The symmetry employed for this shelxl refinement is uniquely defined
by the following loop, which should always be used as a source of
symmetry information in preference to the above space-group names.
They are only intended as comments.
;
_shelx_estimated_absorpt_t_max 0.482
_shelx_estimated_absorpt_t_min 0.032
_olex2_refinement_description
;
1. Fixed Uiso
 At 1.2 times of:
  All C(H) groups
2.a Aromatic/amide H refined with riding coordinates:
 C1(H1), C2(H2), C3(H3), C4(H4), C8(H8), C11(H11), C12(H12)
;
_olex2_date_sample_data_collection 2021-03-11
_olex2_date_sample_submission 2021-03-01
_olex2_exptl_crystal_mounting_method 'Frozen on a Mitegen cryoloop using Paretone oil.'
_olex2_submission_original_sample_id ILMA64
_olex2_submission_special_instructions 'No special instructions were received'

loop_
_space_group_symop_operation_xyz
'x, y, z'
'-x, y+1/2, -z+1/2'
'-x, -y, -z'
'x, -y-1/2, z-1/2'

loop_
_atom_site_label
_atom_site_type_symbol
_atom_site_fract_x
_atom_site_fract_y
_atom_site_fract_z
_atom_site_U_iso_or_equiv
_atom_site_adp_type
_atom_site_occupancy
_atom_site_site_symmetry_order
_atom_site_calc_flag
_atom_site_refinement_flags_posn
_atom_site_refinement_flags_adp
_atom_site_refinement_flags_occupancy
_atom_site_disorder_assembly
_atom_site_disorder_group
Au1 Au 0.47507(2) 0.54372(2) 0.31389(2) 0.00970(3) Uani 1 1 d . . . . .
F1 F 0.9093(3) 0.76162(10) 0.1383(3) 0.0488(7) Uani 1 1 d . . . . .
F2 F 0.6709(4) 0.76637(9) 0.0020(2) 0.0477(7) Uani 1 1 d . . . . .
F3 F 0.6784(4) 0.77075(9) 0.2182(3) 0.0502(7) Uani 1 1 d . . . . .
F4 F -0.0661(3) 0.41778(12) 0.3755(2) 0.0440(6) Uani 1 1 d . . . . .
F5 F 0.0840(3) 0.44887(9) 0.5624(2) 0.0270(4) Uani 1 1 d . . . . .
F6 F 0.1836(3) 0.37984(9) 0.4530(3) 0.0371(5) Uani 1 1 d . . . . .
F7 F 0.0399(3) 0.69768(11) 0.3991(3) 0.0411(6) Uani 1 1 d . . . . .
F8 F 0.2667(4) 0.74394(9) 0.3704(3) 0.0483(7) Uani 1 1 d . . . . .
F9 F 0.2655(3) 0.69262(10) 0.5523(2) 0.0362(5) Uani 1 1 d . . . . .
O1 O 0.3923(2) 0.61303(8) 0.40974(19) 0.0138(3) Uani 1 1 d . . . . .
O2 O 0.1952(3) 0.63353(11) 0.2215(2) 0.0301(5) Uani 1 1 d . . . . .
N1 N 0.5740(3) 0.47715(9) 0.2195(2) 0.0114(4) Uani 1 1 d . . . . .
O3 O 0.3271(2) 0.49018(8) 0.42144(19) 0.0141(3) Uani 1 1 d . . . . .
C1 C 0.5433(3) 0.42013(11) 0.2431(3) 0.0145(4) Uani 1 1 d . . . . .
H1 H 0.477407 0.409972 0.311238 0.017 Uiso 1 1 calc R U . . .
C2 C 0.6068(4) 0.37618(11) 0.1690(3) 0.0163(5) Uani 1 1 d . . . . .
H2 H 0.583974 0.336025 0.185392 0.020 Uiso 1 1 calc R U . . .
C3 C 0.7041(3) 0.39149(12) 0.0707(3) 0.0165(5) Uani 1 1 d . . . . .
H3 H 0.746418 0.361834 0.017682 0.020 Uiso 1 1 calc R U . . .
C4 C 0.7398(3) 0.45048(12) 0.0499(3) 0.0151(5) Uani 1 1 d . . . . .
H4 H 0.808000 0.461342 -0.016249 0.018 Uiso 1 1 calc R U . . .
C5 C 0.6746(3) 0.49305(11) 0.1267(2) 0.0117(4) Uani 1 1 d . . . . .
C6 C 0.7001(3) 0.55711(11) 0.1200(3) 0.0127(4) Uani 1 1 d . . . . .
C7 C 0.6169(3) 0.59108(11) 0.2065(2) 0.0101(4) Uani 1 1 d . . . . .
C8 C 0.6321(3) 0.65178(11) 0.2104(3) 0.0133(4) Uani 1 1 d . . . . .
H8 H 0.576656 0.674580 0.270248 0.016 Uiso 1 1 calc R U . . .
C9 C 0.7311(3) 0.67852(11) 0.1241(3) 0.0146(4) Uani 1 1 d . . . . .
C10 C 0.7469(4) 0.74427(12) 0.1215(3) 0.0196(5) Uani 1 1 d . . . . .
C11 C 0.8143(3) 0.64527(12) 0.0371(3) 0.0167(5) Uani 1 1 d . . . . .
H11 H 0.881438 0.664253 -0.020815 0.020 Uiso 1 1 calc R U . . .
C12 C 0.7993(3) 0.58439(12) 0.0350(3) 0.0151(5) Uani 1 1 d . . . . .
H12 H 0.856180 0.561570 -0.023864 0.018 Uiso 1 1 calc R U . . .
C13 C 0.1817(3) 0.47393(11) 0.3516(3) 0.0126(4) Uani 1 1 d . . . . .
O14 O 0.1174(3) 0.48626(11) 0.2347(2) 0.0222(4) Uani 1 1 d . . . . .
C15 C 0.0912(4) 0.42982(13) 0.4345(3) 0.0197(5) Uani 1 1 d . . . . .
C16 C 0.2663(4) 0.64178(12) 0.3384(3) 0.0165(5) Uani 1 1 d . . . . .
C17 C 0.2095(4) 0.69453(12) 0.4183(3) 0.0192(5) Uani 1 1 d . . . . .

loop_
_atom_site_aniso_label
_atom_site_aniso_U_11
_atom_site_aniso_U_22
_atom_site_aniso_U_33
_atom_site_aniso_U_23
_atom_site_aniso_U_13
_atom_site_aniso_U_12
Au1 0.01037(4) 0.00975(4) 0.00920(4) 0.00054(3) 0.00232(3) -0.00086(3)
F1 0.0291(11) 0.0214(10) 0.094(2) 0.0128(12) 0.0048(12) -0.0116(8)
F2 0.0841(19) 0.0185(9) 0.0309(11) 0.0093(8) -0.0157(12) 0.0018(11)
F3 0.095(2) 0.0149(9) 0.0547(15) -0.0081(9) 0.0528(15) -0.0124(11)
F4 0.0246(10) 0.0675(17) 0.0356(12) 0.0155(11) -0.0063(9) -0.0261(11)
F5 0.0270(9) 0.0342(10) 0.0214(9) 0.0080(8) 0.0086(7) -0.0008(8)
F6 0.0454(13) 0.0155(9) 0.0531(14) 0.0049(9) 0.0158(11) 0.0001(8)
F7 0.0251(10) 0.0549(14) 0.0442(13) -0.0131(11) 0.0086(9) 0.0144(10)
F8 0.0779(18) 0.0143(9) 0.0618(16) 0.0011(10) 0.0375(14) -0.0081(10)
F9 0.0528(14) 0.0333(11) 0.0208(9) -0.0078(8) 0.0022(9) 0.0184(10)
O1 0.0164(8) 0.0141(8) 0.0120(8) -0.0007(6) 0.0051(7) 0.0007(7)
O2 0.0306(12) 0.0353(13) 0.0213(11) -0.0060(10) -0.0039(9) 0.0132(10)
N1 0.0123(9) 0.0111(9) 0.0106(9) -0.0005(7) 0.0014(7) -0.0004(7)
O3 0.0122(8) 0.0154(8) 0.0145(8) 0.0015(7) 0.0023(6) -0.0032(7)
C1 0.0162(11) 0.0128(10) 0.0143(11) 0.0006(9) 0.0025(9) -0.0003(9)
C2 0.0201(12) 0.0108(10) 0.0165(11) -0.0011(9) -0.0008(9) 0.0009(9)
C3 0.0163(11) 0.0166(11) 0.0155(11) -0.0025(9) -0.0005(9) 0.0049(9)
C4 0.0151(11) 0.0163(11) 0.0133(11) -0.0003(9) 0.0010(9) 0.0034(9)
C5 0.0104(10) 0.0134(10) 0.0105(10) 0.0005(8) -0.0003(8) 0.0013(8)
C6 0.0132(10) 0.0134(10) 0.0109(10) -0.0004(8) 0.0007(8) 0.0002(8)
C7 0.0098(9) 0.0118(10) 0.0086(9) 0.0000(8) 0.0009(8) -0.0015(8)
C8 0.0148(11) 0.0128(10) 0.0123(10) 0.0001(8) 0.0028(8) -0.0019(8)
C9 0.0159(11) 0.0132(10) 0.0142(11) 0.0014(9) 0.0011(9) -0.0025(9)
C10 0.0249(14) 0.0158(12) 0.0191(13) 0.0034(10) 0.0064(11) -0.0030(10)
C11 0.0163(11) 0.0192(12) 0.0157(11) 0.0039(9) 0.0056(9) -0.0022(9)
C12 0.0136(11) 0.0178(11) 0.0147(11) 0.0015(9) 0.0045(9) 0.0014(9)
C13 0.0132(10) 0.0121(10) 0.0139(11) -0.0029(8) 0.0064(9) 0.0000(8)
O14 0.0186(9) 0.0347(12) 0.0129(9) -0.0010(8) 0.0022(7) -0.0051(8)
C15 0.0160(12) 0.0180(12) 0.0263(14) 0.0010(10) 0.0065(10) -0.0041(10)
C16 0.0171(11) 0.0152(11) 0.0180(12) -0.0004(9) 0.0056(9) 0.0002(9)
C17 0.0232(13) 0.0140(11) 0.0216(13) 0.0019(10) 0.0069(10) 0.0033(10)

loop_
_atom_type_symbol
_atom_type_description
_atom_type_scat_dispersion_real
_atom_type_scat_dispersion_imag
_atom_type_scat_source
C C 0.0033 0.0016 'International Tables Vol C Tables 4.2.6.8 and 6.1.1.4'
H H 0.0000 0.0000 'International Tables Vol C Tables 4.2.6.8 and 6.1.1.4'
Au Au -2.0133 8.8022 'International Tables Vol C Tables 4.2.6.8 and 6.1.1.4'
F F 0.0171 0.0103 'International Tables Vol C Tables 4.2.6.8 and 6.1.1.4'
N N 0.0061 0.0033 'International Tables Vol C Tables 4.2.6.8 and 6.1.1.4'
O O 0.0106 0.0060 'International Tables Vol C Tables 4.2.6.8 and 6.1.1.4'

loop_
_geom_angle_atom_site_label_1
_geom_angle_atom_site_label_2
_geom_angle_atom_site_label_3
_geom_angle
_geom_angle_site_symmetry_1
_geom_angle_site_symmetry_3
_geom_angle_publ_flag
O1 Au1 N1 175.98(8) . . ?
O1 Au1 O3 87.67(7) . . ?
N1 Au1 O3 95.48(8) . . ?
C7 Au1 O1 95.05(9) . . ?
C7 Au1 N1 81.83(9) . . ?
C7 Au1 O3 177.24(9) . . ?
C16 O1 Au1 115.18(17) . . ?
C1 N1 Au1 123.29(17) . . ?
C1 N1 C5 121.0(2) . . ?
C5 N1 Au1 115.70(17) . . ?
C13 O3 Au1 114.95(16) . . ?
N1 C1 H1 119.6 . . ?
N1 C1 C2 120.7(2) . . ?
C2 C1 H1 119.6 . . ?
C1 C2 H2 120.4 . . ?
C1 C2 C3 119.1(2) . . ?
C3 C2 H2 120.4 . . ?
C2 C3 H3 120.1 . . ?
C2 C3 C4 119.8(2) . . ?
C4 C3 H3 120.1 . . ?
C3 C4 H4 120.4 . . ?
C5 C4 C3 119.1(2) . . ?
C5 C4 H4 120.4 . . ?
N1 C5 C4 120.1(2) . . ?
N1 C5 C6 113.1(2) . . ?
C4 C5 C6 126.8(2) . . ?
C7 C6 C5 115.8(2) . . ?
C12 C6 C5 124.3(2) . . ?
C12 C6 C7 119.9(2) . . ?
C6 C7 Au1 113.36(18) . . ?
C8 C7 Au1 125.36(18) . . ?
C8 C7 C6 121.3(2) . . ?
C7 C8 H8 120.9 . . ?
C7 C8 C9 118.2(2) . . ?
C9 C8 H8 120.9 . . ?
C8 C9 C10 120.1(2) . . ?
C11 C9 C8 121.2(2) . . ?
C11 C9 C10 118.7(2) . . ?
F1 C10 C9 112.1(3) . . ?
F2 C10 F1 106.0(3) . . ?
F2 C10 C9 111.5(2) . . ?
F3 C10 F1 106.6(3) . . ?
F3 C10 F2 106.9(3) . . ?
F3 C10 C9 113.3(2) . . ?
C9 C11 H11 120.0 . . ?
C12 C11 C9 120.1(2) . . ?
C12 C11 H11 120.0 . . ?
C6 C12 H12 120.3 . . ?
C11 C12 C6 119.4(2) . . ?
C11 C12 H12 120.3 . . ?
O3 C13 C15 110.9(2) . . ?
O14 C13 O3 129.1(2) . . ?
O14 C13 C15 119.9(2) . . ?
F4 C15 F5 106.9(2) . . ?
F4 C15 F6 109.6(3) . . ?
F4 C15 C13 113.2(2) . . ?
F5 C15 F6 104.9(2) . . ?
F5 C15 C13 112.8(2) . . ?
F6 C15 C13 109.1(2) . . ?
O1 C16 C17 112.4(2) . . ?
O2 C16 O1 128.9(3) . . ?
O2 C16 C17 118.7(3) . . ?
F7 C17 F8 107.7(3) . . ?
F7 C17 C16 110.4(2) . . ?
F8 C17 C16 109.0(2) . . ?
F9 C17 F7 107.4(2) . . ?
F9 C17 F8 108.0(3) . . ?
F9 C17 C16 114.2(2) . . ?

loop_
_geom_bond_atom_site_label_1
_geom_bond_atom_site_label_2
_geom_bond_distance
_geom_bond_site_symmetry_2
_geom_bond_publ_flag
Au1 O1 2.0065(18) . ?
Au1 N1 2.007(2) . ?
Au1 O3 2.1026(18) . ?
Au1 C7 1.991(2) . ?
F1 C10 1.328(4) . ?
F2 C10 1.325(4) . ?
F3 C10 1.322(4) . ?
F4 C15 1.308(3) . ?
F5 C15 1.345(4) . ?
F6 C15 1.346(4) . ?
F7 C17 1.325(4) . ?
F8 C17 1.329(3) . ?
F9 C17 1.318(4) . ?
O1 C16 1.293(3) . ?
O2 C16 1.206(4) . ?
N1 C1 1.347(3) . ?
N1 C5 1.364(3) . ?
O3 C13 1.287(3) . ?
C1 H1 0.9500 . ?
C1 C2 1.384(4) . ?
C2 H2 0.9500 . ?
C2 C3 1.385(4) . ?
C3 H3 0.9500 . ?
C3 C4 1.393(4) . ?
C4 H4 0.9500 . ?
C4 C5 1.385(3) . ?
C5 C6 1.473(3) . ?
C6 C7 1.399(3) . ?
C6 C12 1.392(4) . ?
C7 C8 1.385(3) . ?
C8 H8 0.9500 . ?
C8 C9 1.394(4) . ?
C9 C10 1.501(4) . ?
C9 C11 1.394(4) . ?
C11 H11 0.9500 . ?
C11 C12 1.389(4) . ?
C12 H12 0.9500 . ?
C13 O14 1.209(3) . ?
C13 C15 1.548(4) . ?
C16 C17 1.545(4) . ?

loop_
_geom_torsion_atom_site_label_1
_geom_torsion_atom_site_label_2
_geom_torsion_atom_site_label_3
_geom_torsion_atom_site_label_4
_geom_torsion
_geom_torsion_site_symmetry_1
_geom_torsion_site_symmetry_2
_geom_torsion_site_symmetry_3
_geom_torsion_site_symmetry_4
_geom_torsion_publ_flag
Au1 O1 C16 O2 -2.2(4) . . . . ?
Au1 O1 C16 C17 -179.90(17) . . . . ?
Au1 N1 C1 C2 176.2(2) . . . . ?
Au1 N1 C5 C4 -175.88(19) . . . . ?
Au1 N1 C5 C6 3.6(3) . . . . ?
Au1 O3 C13 O14 -1.9(4) . . . . ?
Au1 O3 C13 C15 174.25(16) . . . . ?
Au1 C7 C8 C9 -177.27(19) . . . . ?
O1 C16 C17 F7 -137.5(3) . . . . ?
O1 C16 C17 F8 104.4(3) . . . . ?
O1 C16 C17 F9 -16.4(3) . . . . ?
O2 C16 C17 F7 44.6(4) . . . . ?
O2 C16 C17 F8 -73.6(4) . . . . ?
O2 C16 C17 F9 165.6(3) . . . . ?
N1 C1 C2 C3 0.6(4) . . . . ?
N1 C5 C6 C7 -0.9(3) . . . . ?
N1 C5 C6 C12 179.1(2) . . . . ?
O3 C13 C15 F4 171.8(3) . . . . ?
O3 C13 C15 F5 50.2(3) . . . . ?
O3 C13 C15 F6 -65.9(3) . . . . ?
C1 N1 C5 C4 3.3(4) . . . . ?
C1 N1 C5 C6 -177.2(2) . . . . ?
C1 C2 C3 C4 1.4(4) . . . . ?
C2 C3 C4 C5 -1.0(4) . . . . ?
C3 C4 C5 N1 -1.3(4) . . . . ?
C3 C4 C5 C6 179.3(2) . . . . ?
C4 C5 C6 C7 178.5(2) . . . . ?
C4 C5 C6 C12 -1.5(4) . . . . ?
C5 N1 C1 C2 -3.0(4) . . . . ?
C5 C6 C7 Au1 -2.2(3) . . . . ?
C5 C6 C7 C8 179.4(2) . . . . ?
C5 C6 C12 C11 180.0(2) . . . . ?
C6 C7 C8 C9 0.9(4) . . . . ?
C7 C6 C12 C11 -0.1(4) . . . . ?
C7 C8 C9 C10 178.1(2) . . . . ?
C7 C8 C9 C11 -0.7(4) . . . . ?
C8 C9 C10 F1 128.7(3) . . . . ?
C8 C9 C10 F2 -112.6(3) . . . . ?
C8 C9 C10 F3 8.0(4) . . . . ?
C8 C9 C11 C12 0.1(4) . . . . ?
C9 C11 C12 C6 0.2(4) . . . . ?
C10 C9 C11 C12 -178.7(3) . . . . ?
C11 C9 C10 F1 -52.4(4) . . . . ?
C11 C9 C10 F2 66.2(4) . . . . ?
C11 C9 C10 F3 -173.2(3) . . . . ?
C12 C6 C7 Au1 177.84(19) . . . . ?
C12 C6 C7 C8 -0.5(4) . . . . ?
O14 C13 C15 F4 -11.7(4) . . . . ?
O14 C13 C15 F5 -133.2(3) . . . . ?
O14 C13 C15 F6 110.7(3) . . . . ?
